data_4104759
loop_
_publ_author_name
'Brian D. Steinberg'
'Edward A. Jackson'
'Alexander S. Filatov'
'Atsushi Wakamiya'
'Marina A. Petrukhina'
'Lawrence T. Scott'

_publ_contact_author_address
;
Merkert Chemistry Center
Department of Chemistry
Boston College
Chestnut Hill
Massachusetts 02467-3860
USA
;
_publ_contact_author_email lawrence.scott@bc.edu
_publ_contact_author_fax 617-552-6454
_publ_contact_author_name
;
Scott, Lawrence T. 
;
_publ_contact_author_phone 617-552-8024
_publ_section_title
;
 Aromatic \p-Systems More Curved Than C60. The Complete Family of All
 Indenocorannulenes Synthesized by Iterative Microwave-Assisted
 Intramolecular Arylations
;
_journal_name_full 'Journal of the American Chemical Society'
_journal_page_first 10537
_journal_page_last 10545
_journal_paper_doi 10.1021/ja9031852
_journal_volume 131
_journal_year 2009
_chemical_formula_moiety 'C26 H12'
_chemical_formula_sum 'C26 H12'
_chemical_formula_weight 324.36
_chemical_name_systematic
; 
 monoindeno[1,2,3-bc]corannulene
;
_space_group_IT_number 14
_symmetry_cell_setting monoclinic
_symmetry_space_group_name_Hall '-P 2yn'
_symmetry_space_group_name_H-M 'P 1 21/n 1'
_atom_sites_solution_hydrogens difmap
_atom_sites_solution_primary direct
_atom_sites_solution_secondary difmap
_audit_creation_method SHELXL-97
_cell_angle_alpha 90.00
_cell_angle_beta 93.423(2)
_cell_angle_gamma 90.00
_cell_formula_units_Z 4
_cell_length_a 3.8711(5)
_cell_length_b 31.278(4)
_cell_length_c 12.2437(16)
_cell_measurement_reflns_used 1783
_cell_measurement_temperature 173(2)
_cell_measurement_theta_max 26.41
_cell_measurement_theta_min 2.57
_cell_volume 1479.8(3)
_computing_cell_refinement 'SAINT Ver. 6.22  (Bruker-AXS, 2003)'
_computing_data_collection 'SMART Ver. 5.622 (Bruker-AXS, 2003)'
_computing_data_reduction 'SAINT Ver. 6.22'
_computing_molecular_graphics 'SHELXTL Ver. 6.14'
_computing_publication_material 'SHELXTL Ver. 6.14'
_computing_structure_refinement 'SHELXTL Ver. 6.14'
_computing_structure_solution 'SHELXTL Ver. 6.14 (Bruker-AXS, 2003)'
_diffrn_ambient_temperature 173(2)
_diffrn_measured_fraction_theta_full 0.999
_diffrn_measured_fraction_theta_max 0.995
_diffrn_measurement_device_type 'Bruker SMART APEX CCD'
_diffrn_measurement_method '0.3 deg wide \w exposures'
_diffrn_radiation_monochromator graphite
_diffrn_radiation_source 'fine-focus sealed tube'
_diffrn_radiation_type MoK\a
_diffrn_radiation_wavelength 0.71073
_diffrn_reflns_av_R_equivalents 0.1123
_diffrn_reflns_av_sigmaI/netI 0.1171
_diffrn_reflns_limit_h_max 4
_diffrn_reflns_limit_h_min -4
_diffrn_reflns_limit_k_max 39
_diffrn_reflns_limit_k_min -39
_diffrn_reflns_limit_l_max 14
_diffrn_reflns_limit_l_min -15
_diffrn_reflns_number 12277
_diffrn_reflns_theta_full 25.00
_diffrn_reflns_theta_max 27.07
_diffrn_reflns_theta_min 1.79
_diffrn_standards_decay_% 0
_diffrn_standards_number 0
_exptl_absorpt_coefficient_mu 0.083
_exptl_absorpt_correction_T_max 0.9983
_exptl_absorpt_correction_T_min 0.9828
_exptl_absorpt_correction_type multi-scan
_exptl_crystal_colour yellow
_exptl_crystal_density_diffrn 1.456
_exptl_crystal_description needle
_exptl_crystal_F_000 672
_exptl_crystal_size_max 0.21
_exptl_crystal_size_mid 0.02
_exptl_crystal_size_min 0.02
_refine_diff_density_max 0.272
_refine_diff_density_min -0.246
_refine_diff_density_rms 0.055
_refine_ls_extinction_method none
_refine_ls_goodness_of_fit_ref 0.994
_refine_ls_hydrogen_treatment refall
_refine_ls_matrix_type full
_refine_ls_number_parameters 283
_refine_ls_number_reflns 3207
_refine_ls_number_restraints 0
_refine_ls_restrained_S_all 0.994
_refine_ls_R_factor_all 0.1492
_refine_ls_R_factor_gt 0.0733
_refine_ls_shift/su_max 0.000
_refine_ls_shift/su_mean 0.000
_refine_ls_structure_factor_coef Fsqd
_refine_ls_weighting_details 'calc w=1/[\s^2^(Fo^2^)+(0.0499P)^2^+0.0000P] where P=(Fo^2^+2Fc^2^)/3'
_refine_ls_weighting_scheme calc
_refine_ls_wR_factor_gt 0.1206
_refine_ls_wR_factor_ref 0.1466
_reflns_number_gt 1769
_reflns_number_total 3207
_reflns_threshold_expression I>2\s(I)
_cod_data_source_file ja9031852_si_001_2.cif
_cod_data_source_block mono-IC
_cod_original_sg_symbol_H-M 'P 21/n'
_cod_database_code 4104759

loop_
_symmetry_equiv_pos_as_xyz
'x, y, z'
'-x+1/2, y+1/2, -z+1/2'
'-x, -y, -z'
'x-1/2, -y-1/2, z-1/2'

loop_
_atom_site_label
_atom_site_type_symbol
_atom_site_fract_x
_atom_site_fract_y
_atom_site_fract_z
_atom_site_U_iso_or_equiv
_atom_site_adp_type
_atom_site_occupancy
_atom_site_symmetry_multiplicity
_atom_site_calc_flag
C1 C 0.6990(8) 0.30250(11) 0.2301(3) 0.0298(8) Uani 1 1 d
C2 C 0.6841(8) 0.34395(11) 0.1921(3) 0.0295(8) Uani 1 1 d
C3 C 0.5629(8) 0.37866(10) 0.2580(2) 0.0260(7) Uani 1 1 d
C4 C 0.6508(8) 0.42345(11) 0.2534(3) 0.0301(8) Uani 1 1 d
C5 C 0.6389(8) 0.44959(11) 0.3438(3) 0.0286(8) Uani 1 1 d
C6 C 0.5299(7) 0.43404(10) 0.4479(3) 0.0262(7) Uani 1 1 d
C7 C 0.6378(8) 0.45007(11) 0.5562(3) 0.0274(8) Uani 1 1 d
C8 C 0.6300(7) 0.42417(10) 0.6465(2) 0.0252(7) Uani 1 1 d
C9 C 0.8085(8) 0.42345(10) 0.7585(2) 0.0282(8) Uani 1 1 d
C10 C 0.9484(8) 0.45650(11) 0.8225(3) 0.0328(8) Uani 1 1 d
C11 C 1.1080(8) 0.44661(12) 0.9248(3) 0.0366(9) Uani 1 1 d
C12 C 1.1288(8) 0.40481(12) 0.9615(3) 0.0356(9) Uani 1 1 d
C13 C 0.9875(8) 0.37127(11) 0.8982(3) 0.0321(8) Uani 1 1 d
C14 C 0.8248(8) 0.38029(10) 0.7969(3) 0.0280(8) Uani 1 1 d
C15 C 0.6528(7) 0.35210(10) 0.7124(2) 0.0255(7) Uani 1 1 d
C16 C 0.6816(8) 0.30938(10) 0.6847(3) 0.0279(8) Uani 1 1 d
C17 C 0.5699(7) 0.29472(10) 0.5750(2) 0.0252(7) Uani 1 1 d
C18 C 0.6989(8) 0.25776(10) 0.5188(3) 0.0283(8) Uani 1 1 d
C19 C 0.7068(8) 0.25594(10) 0.4064(3) 0.0301(8) Uani 1 1 d
C20 C 0.5926(7) 0.29143(10) 0.3376(2) 0.0258(7) Uani 1 1 d
C21 C 0.4204(7) 0.32329(10) 0.3903(2) 0.0251(7) Uani 1 1 d
C22 C 0.4071(7) 0.36614(10) 0.3511(2) 0.0243(7) Uani 1 1 d
C23 C 0.3770(7) 0.39359(10) 0.4424(2) 0.0250(7) Uani 1 1 d
C24 C 0.3624(7) 0.36752(10) 0.5354(2) 0.0235(7) Uani 1 1 d
C25 C 0.3993(7) 0.32415(9) 0.5060(2) 0.0239(7) Uani 1 1 d
C26 C 0.5038(7) 0.38129(9) 0.6331(2) 0.0232(7) Uani 1 1 d
H1 H 0.819(7) 0.2800(9) 0.183(2) 0.023(8) Uiso 1 1 d
H2 H 0.784(8) 0.3514(9) 0.122(2) 0.038(9) Uiso 1 1 d
H3 H 0.754(8) 0.4355(9) 0.187(3) 0.039(9) Uiso 1 1 d
H4 H 0.726(7) 0.4791(9) 0.336(2) 0.031(9) Uiso 1 1 d
H5 H 0.761(7) 0.4779(9) 0.564(2) 0.027(8) Uiso 1 1 d
H6 H 0.940(7) 0.4894(9) 0.801(2) 0.033(9) Uiso 1 1 d
H7 H 1.218(8) 0.4704(10) 0.972(3) 0.052(11) Uiso 1 1 d
H8 H 1.242(8) 0.3967(10) 1.036(3) 0.051(10) Uiso 1 1 d
H9 H 0.999(8) 0.3405(10) 0.924(2) 0.041(10) Uiso 1 1 d
H10 H 0.825(7) 0.2883(9) 0.737(2) 0.036(9) Uiso 1 1 d
H11 H 0.785(8) 0.2325(10) 0.564(3) 0.044(10) Uiso 1 1 d
H12 H 0.821(7) 0.2314(9) 0.376(2) 0.030(9) Uiso 1 1 d

loop_
_atom_site_aniso_label
_atom_site_aniso_U_11
_atom_site_aniso_U_22
_atom_site_aniso_U_33
_atom_site_aniso_U_23
_atom_site_aniso_U_13
_atom_site_aniso_U_12
C1 0.0269(17) 0.037(2) 0.0246(19) -0.0076(16) -0.0015(14) -0.0028(15)
C2 0.0285(18) 0.038(2) 0.0215(19) 0.0006(16) -0.0035(14) -0.0027(15)
C3 0.0253(17) 0.034(2) 0.0183(17) 0.0023(14) -0.0057(13) -0.0004(14)
C4 0.0292(18) 0.035(2) 0.026(2) 0.0062(16) -0.0032(15) -0.0025(15)
C5 0.0282(18) 0.028(2) 0.029(2) 0.0057(16) -0.0021(14) 0.0017(15)
C6 0.0239(16) 0.0303(18) 0.0239(18) 0.0040(14) -0.0025(13) 0.0055(14)
C7 0.0264(17) 0.0294(19) 0.0262(19) 0.0000(15) 0.0006(14) -0.0002(15)
C8 0.0226(16) 0.0310(19) 0.0225(18) -0.0003(15) 0.0052(13) 0.0030(14)
C9 0.0284(17) 0.033(2) 0.0238(19) -0.0044(15) 0.0038(14) 0.0013(15)
C10 0.037(2) 0.036(2) 0.025(2) -0.0088(16) 0.0060(15) -0.0022(16)
C11 0.0318(19) 0.049(2) 0.029(2) -0.0134(18) 0.0012(15) -0.0028(17)
C12 0.0330(19) 0.049(2) 0.025(2) -0.0005(18) -0.0012(15) 0.0006(17)
C13 0.0347(19) 0.036(2) 0.026(2) -0.0010(17) 0.0025(15) 0.0001(16)
C14 0.0242(16) 0.037(2) 0.0233(18) -0.0001(15) 0.0049(14) 0.0000(14)
C15 0.0249(17) 0.0315(19) 0.0206(18) -0.0007(15) 0.0050(13) -0.0021(14)
C16 0.0254(17) 0.033(2) 0.0258(19) 0.0053(15) 0.0030(14) 0.0010(14)
C17 0.0220(16) 0.0264(18) 0.0273(19) 0.0047(15) 0.0016(13) -0.0021(13)
C18 0.0252(17) 0.0268(19) 0.032(2) 0.0026(16) -0.0032(14) -0.0024(14)
C19 0.0270(18) 0.028(2) 0.034(2) -0.0015(16) -0.0015(15) 0.0002(15)
C20 0.0217(16) 0.0302(19) 0.0246(18) -0.0030(15) -0.0064(13) -0.0034(14)
C21 0.0191(15) 0.0337(19) 0.0216(18) -0.0033(15) -0.0057(13) -0.0053(14)
C22 0.0195(15) 0.0290(18) 0.0234(18) 0.0017(15) -0.0058(13) -0.0012(13)
C23 0.0191(15) 0.0299(19) 0.0257(18) -0.0014(15) -0.0013(13) 0.0039(13)
C24 0.0183(15) 0.0301(18) 0.0225(18) 0.0032(15) 0.0039(13) 0.0007(13)
C25 0.0178(15) 0.0259(18) 0.0278(19) 0.0003(14) 0.0004(13) -0.0047(13)
C26 0.0231(16) 0.0280(19) 0.0191(17) 0.0013(14) 0.0067(13) 0.0013(13)

loop_
_atom_type_symbol
_atom_type_description
_atom_type_scat_dispersion_real
_atom_type_scat_dispersion_imag
_atom_type_scat_source
C C 0.0033 0.0016 'International Tables Vol C Tables 4.2.6.8 and 6.1.1.4'
H H 0.0000 0.0000 'International Tables Vol C Tables 4.2.6.8 and 6.1.1.4'

loop_
_geom_angle_atom_site_label_1
_geom_angle_atom_site_label_2
_geom_angle_atom_site_label_3
_geom_angle
C2 C1 C20 121.7(3)
C2 C1 H1 117.7(15)
C20 C1 H1 120.2(15)
C1 C2 C3 121.7(3)
C1 C2 H2 120.2(17)
C3 C2 H2 117.6(17)
C22 C3 C4 115.1(3)
C22 C3 C2 114.9(3)
C4 C3 C2 128.4(3)
C5 C4 C3 121.6(3)
C5 C4 H3 117.6(17)
C3 C4 H3 120.2(17)
C4 C5 C6 122.1(3)
C4 C5 H4 116.8(16)
C6 C5 H4 120.8(16)
C23 C6 C5 113.9(3)
C23 C6 C7 117.1(3)
C5 C6 C7 127.0(3)
C8 C7 C6 120.8(3)
C8 C7 H5 118.4(16)
C6 C7 H5 119.8(16)
C7 C8 C26 118.9(3)
C7 C8 C9 135.6(3)
C26 C8 C9 103.1(3)
C10 C9 C14 120.7(3)
C10 C9 C8 130.4(3)
C14 C9 C8 108.9(3)
C9 C10 C11 118.5(3)
C9 C10 H6 125.5(16)
C11 C10 H6 116.0(16)
C12 C11 C10 121.0(3)
C12 C11 H7 119.5(19)
C10 C11 H7 119.5(19)
C11 C12 C13 121.1(3)
C11 C12 H8 122.7(19)
C13 C12 H8 116.2(19)
C14 C13 C12 119.1(3)
C14 C13 H9 118.6(18)
C12 C13 H9 122.4(18)
C13 C14 C9 119.7(3)
C13 C14 C15 131.5(3)
C9 C14 C15 108.8(3)
C16 C15 C26 119.1(3)
C16 C15 C14 134.7(3)
C26 C15 C14 103.9(3)
C15 C16 C17 120.3(3)
C15 C16 H10 120.1(16)
C17 C16 H10 118.7(16)
C25 C17 C18 113.9(3)
C25 C17 C16 117.1(3)
C18 C17 C16 126.6(3)
C19 C18 C17 122.4(3)
C19 C18 H11 119.0(18)
C17 C18 H11 118.6(18)
C18 C19 C20 121.7(3)
C18 C19 H12 116.7(18)
C20 C19 H12 121.2(18)
C21 C20 C1 115.1(3)
C21 C20 C19 114.9(3)
C1 C20 C19 128.4(3)
C20 C21 C25 122.5(3)
C20 C21 C22 122.1(3)
C25 C21 C22 108.3(3)
C3 C22 C23 122.7(3)
C3 C22 C21 122.5(3)
C23 C22 C21 107.9(3)
C6 C23 C24 121.6(3)
C6 C23 C22 122.2(3)
C24 C23 C22 107.2(3)
C26 C24 C23 119.8(3)
C26 C24 C25 119.2(3)
C23 C24 C25 109.9(3)
C17 C25 C24 122.2(3)
C17 C25 C21 122.6(3)
C24 C25 C21 106.5(3)
C24 C26 C15 121.4(3)
C24 C26 C8 121.0(3)
C15 C26 C8 113.5(3)

loop_
_geom_bond_atom_site_label_1
_geom_bond_atom_site_label_2
_geom_bond_distance
C1 C2 1.378(4)
C1 C20 1.444(4)
C1 H1 1.03(3)
C2 C3 1.448(4)
C2 H2 0.99(3)
C3 C22 1.378(4)
C3 C4 1.444(4)
C4 C5 1.379(4)
C4 H3 1.00(3)
C5 C6 1.451(4)
C5 H4 0.99(3)
C6 C23 1.397(4)
C6 C7 1.455(4)
C7 C8 1.373(4)
C7 H5 0.99(3)
C8 C26 1.434(4)
C8 C9 1.498(4)
C9 C10 1.387(4)
C9 C14 1.430(4)
C10 C11 1.398(5)
C10 H6 1.06(3)
C11 C12 1.383(5)
C11 H7 1.02(3)
C12 C13 1.397(4)
C12 H8 1.02(3)
C13 C14 1.386(4)
C13 H9 1.01(3)
C14 C15 1.486(4)
C15 C16 1.385(4)
C15 C26 1.429(4)
C16 C17 1.460(4)
C16 H10 1.05(3)
C17 C25 1.389(4)
C17 C18 1.449(4)
C18 C19 1.379(5)
C18 H11 1.01(3)
C19 C20 1.447(4)
C19 H12 0.97(3)
C20 C21 1.380(4)
C21 C25 1.423(4)
C21 C22 1.423(4)
C22 C23 1.419(4)
C23 C24 1.405(4)
C24 C26 1.356(4)
C24 C25 1.413(4)

loop_
_cod_related_entry_id
_cod_related_entry_database
_cod_related_entry_code
1 ChemSpider 10008941
